data_7218794
loop_
_publ_author_name
'Wan, Chong-Qing'
'Sun, Xiao-Li'
'Li, Ai-Min'
'Sun, Xin-Zhan'
'Lee, Hung Kay'
'Han, Hong-Liang'
'Che, Guang-Bo'

_publ_section_title
;
 A series of silver(i) coordination polymers of a new linear
 4-((pyridin-4-ylthio)methyl)pyridine ligand: the role of organic and
 inorganic anions
;
_journal_issue 4
_journal_name_full CrystEngComm
_journal_page_first 797
_journal_paper_doi 10.1039/C4CE02029D
_journal_volume 17
_journal_year 2015
_chemical_formula_sum 'C28 H26 Ag2 F10 N4 O7 S2'
_chemical_formula_weight 1000.37
_chemical_name_systematic
; 
 ? 
;
_space_group_IT_number 2
_symmetry_cell_setting triclinic
_symmetry_space_group_name_Hall '-P 1'
_symmetry_space_group_name_H-M 'P -1'
_atom_sites_solution_hydrogens geom
_atom_sites_solution_primary direct
_atom_sites_solution_secondary difmap
_audit_creation_method SHELXL-97
_cell_angle_alpha 87.865(2)
_cell_angle_beta 76.551(2)
_cell_angle_gamma 73.180(2)
_cell_formula_units_Z 2
_cell_length_a 9.3395(3)
_cell_length_b 12.6055(4)
_cell_length_c 16.7998(6)
_cell_measurement_temperature 296(2)
_cell_volume 1840.33(11)
_computing_structure_refinement 'SHELXL-97 (Sheldrick, 1997)'
_computing_structure_solution 'SHELXS-97 (Sheldrick, 1990)'
_diffrn_ambient_temperature 296(2)
_diffrn_measured_fraction_theta_full 0.994
_diffrn_measured_fraction_theta_max 0.994
_diffrn_radiation_monochromator graphite
_diffrn_radiation_source 'fine-focus sealed tube'
_diffrn_radiation_type MoK\a
_diffrn_radiation_wavelength 0.71073
_diffrn_reflns_av_R_equivalents 0.0351
_diffrn_reflns_av_sigmaI/netI 0.0300
_diffrn_reflns_limit_h_max 11
_diffrn_reflns_limit_h_min -11
_diffrn_reflns_limit_k_max 14
_diffrn_reflns_limit_k_min -14
_diffrn_reflns_limit_l_max 19
_diffrn_reflns_limit_l_min -19
_diffrn_reflns_number 25003
_diffrn_reflns_theta_full 25.01
_diffrn_reflns_theta_max 25.01
_diffrn_reflns_theta_min 2.53
_exptl_absorpt_coefficient_mu 1.276
_exptl_absorpt_correction_T_max 0.7456
_exptl_absorpt_correction_T_min 0.5546
_exptl_absorpt_correction_type multi-scan
_exptl_absorpt_process_details Sadabs
_exptl_crystal_colour Colorless
_exptl_crystal_density_diffrn 1.802
_exptl_crystal_density_method 'not measured'
_exptl_crystal_description Block
_exptl_crystal_F_000 984
_exptl_crystal_size_max 0.25
_exptl_crystal_size_mid 0.20
_exptl_crystal_size_min 0.15
_refine_diff_density_max 1.421
_refine_diff_density_min -1.085
_refine_diff_density_rms 0.097
_refine_ls_extinction_method none
_refine_ls_goodness_of_fit_ref 1.026
_refine_ls_hydrogen_treatment Const
_refine_ls_matrix_type full
_refine_ls_number_parameters 487
_refine_ls_number_reflns 6423
_refine_ls_number_restraints 120
_refine_ls_restrained_S_all 1.065
_refine_ls_R_factor_all 0.0850
_refine_ls_R_factor_gt 0.0579
_refine_ls_shift/su_max 0.000
_refine_ls_shift/su_mean 0.000
_refine_ls_structure_factor_coef Fsqd
_refine_ls_weighting_details 'calc w=1/[\s^2^(Fo^2^)+(0.0857P)^2^+5.1784P] where P=(Fo^2^+2Fc^2^)/3'
_refine_ls_weighting_scheme calc
_refine_ls_wR_factor_gt 0.1534
_refine_ls_wR_factor_ref 0.1765
_reflns_number_gt 4437
_reflns_number_total 6423
_reflns_threshold_expression >2sigma(I)
_cod_data_source_file c4ce02029d2.cif
_cod_data_source_block CCDC999949
_cod_depositor_comments
;
The following automatic conversions were performed:

'_symmetry_cell_setting' value 'Triclinic' changed to 'triclinic'
according to
/usr/data/users/saulius/crontab/automatic-downloads/rss-feeds/RSC/lib/dictionaries/cif_core.dic
dictionary named 'cif_core.dic' version 2.4.2 from
2011-04-26.

'_exptl_absorpt_correction_type' value 'Multi-SCAN'
changed to 'multi-scan' according to
/usr/data/users/saulius/crontab/automatic-downloads/rss-feeds/RSC/lib/dictionaries/cif_core.dic
dictionary named 'cif_core.dic' version 2.4.2 from 2011-04-26.

Automatic conversion script
Id: cif_fix_values 2827 2014-09-09 07:05:25Z andrius 

 Adding full bibliography for 7218794--7218803.cif.
;
_cod_original_sg_symbol_H-M P-1
_cod_database_code 7218794

loop_
_symmetry_equiv_pos_as_xyz
'x, y, z'
'-x, -y, -z'

loop_
_atom_site_label
_atom_site_type_symbol
_atom_site_fract_x
_atom_site_fract_y
_atom_site_fract_z
_atom_site_U_iso_or_equiv
_atom_site_adp_type
_atom_site_occupancy
_atom_site_symmetry_multiplicity
_atom_site_calc_flag
_atom_site_refinement_flags
Ag1 Ag -0.05643(6) -0.00030(5) 0.91574(4) 0.0685(2) Uani 1 1 d .
Ag2 Ag 0.90307(7) 0.54909(6) 0.43319(4) 0.0821(3) Uani 1 1 d .
S1 S 0.3567(3) 0.37629(19) 0.68716(15) 0.0847(7) Uani 1 1 d .
S2 S 1.2958(3) 0.86477(19) 0.19977(15) 0.0842(6) Uani 1 1 d .
N1 N 0.0949(6) 0.0814(5) 0.8359(3) 0.0524(13) Uani 1 1 d .
N2 N 0.7378(6) 0.4833(5) 0.5148(3) 0.0553(14) Uani 1 1 d .
N3 N 1.0328(7) 0.6444(6) 0.3546(4) 0.0699(17) Uani 1 1 d .
N4 N 1.7652(6) 0.9315(4) -0.0147(3) 0.0508(13) Uani 1 1 d .
O1 O 0.1336(8) -0.2046(5) 0.8597(4) 0.0950(19) Uani 1 1 d .
O2 O 0.1852(9) -0.1955(5) 0.9815(4) 0.104(2) Uani 1 1 d .
O3 O 1.2026(10) 0.2469(7) 0.4368(5) 0.125(3) Uani 1 1 d .
O4 O 1.0622(9) 0.3496(7) 0.3584(5) 0.125(3) Uani 1 1 d .
F1 F 0.3946(13) -0.3951(8) 0.9510(8) 0.223(5) Uani 1 1 d .
F2 F 0.3474(9) -0.4037(6) 0.8335(4) 0.140(3) Uani 1 1 d .
F3 F 0.0745(14) -0.4184(9) 0.8984(10) 0.233(5) Uani 1 1 d U
F4 F 0.1134(18) -0.4112(8) 1.0151(7) 0.271(6) Uani 1 1 d U
F5 F 0.2555(14) -0.5446(5) 0.9319(6) 0.218(5) Uani 1 1 d U
F6 F 1.1877(9) 0.1812(9) 0.2461(5) 0.179(4) Uani 1 1 d .
F7 F 1.3376(11) 0.0965(7) 0.3161(6) 0.172(3) Uani 1 1 d .
F8 F 1.3425(17) 0.3396(10) 0.2267(10) 0.336(12) Uani 1 1 d .
F9 F 1.4813(13) 0.2468(14) 0.2942(7) 0.261(8) Uani 1 1 d .
F10 F 1.4759(8) 0.1813(7) 0.1846(4) 0.162(3) Uani 1 1 d .
C1 C 0.1966(8) 0.0282(6) 0.7692(4) 0.0625(18) Uani 1 1 d .
H1A H 0.2020 -0.0452 0.7594 0.075 Uiso 1 1 calc R
C2 C 0.2922(9) 0.0745(6) 0.7151(5) 0.0675(19) Uani 1 1 d .
H2A H 0.3595 0.0337 0.6695 0.081 Uiso 1 1 calc R
C3 C 0.2884(7) 0.1793(6) 0.7282(4) 0.0540(16) Uani 1 1 d .
C4 C 0.1840(8) 0.2384(6) 0.7964(5) 0.0611(18) Uani 1 1 d .
H4A H 0.1769 0.3120 0.8067 0.073 Uiso 1 1 calc R
C5 C 0.0906(8) 0.1845(6) 0.8488(4) 0.0570(16) Uani 1 1 d .
H5A H 0.0221 0.2233 0.8949 0.068 Uiso 1 1 calc R
C6 C 0.4012(8) 0.2291(6) 0.6629(5) 0.070(2) Uani 1 1 d .
H6A H 0.3883 0.2187 0.6083 0.084 Uiso 1 1 calc R
H6B H 0.5070 0.1917 0.6644 0.084 Uiso 1 1 calc R
C7 C 0.5100(8) 0.4107(6) 0.6179(4) 0.0586(17) Uani 1 1 d .
C8 C 0.6335(8) 0.3369(6) 0.5652(4) 0.0610(18) Uani 1 1 d .
H8A H 0.6413 0.2617 0.5639 0.073 Uiso 1 1 calc R
C9 C 0.7426(8) 0.3771(6) 0.5156(4) 0.0610(18) Uani 1 1 d .
H9A H 0.8245 0.3274 0.4806 0.073 Uiso 1 1 calc R
C10 C 0.6171(8) 0.5532(7) 0.5660(4) 0.0627(18) Uani 1 1 d .
H10A H 0.6114 0.6281 0.5663 0.075 Uiso 1 1 calc R
C11 C 0.5035(8) 0.5204(6) 0.6172(4) 0.0636(18) Uani 1 1 d .
H11A H 0.4223 0.5719 0.6513 0.076 Uiso 1 1 calc R
C12 C 1.1400(9) 0.6014(8) 0.2888(5) 0.082(2) Uani 1 1 d .
H12A H 1.1603 0.5268 0.2754 0.099 Uiso 1 1 calc R
C13 C 1.2267(8) 0.6650(7) 0.2370(5) 0.073(2) Uani 1 1 d .
H13A H 1.3007 0.6331 0.1904 0.088 Uiso 1 1 calc R
C14 C 1.1971(8) 0.7739(6) 0.2584(5) 0.0623(18) Uani 1 1 d .
C15 C 1.0880(9) 0.8203(8) 0.3251(5) 0.077(2) Uani 1 1 d .
H15A H 1.0663 0.8948 0.3392 0.092 Uiso 1 1 calc R
C16 C 1.0094(9) 0.7538(8) 0.3718(5) 0.074(2) Uani 1 1 d .
H16A H 0.9351 0.7858 0.4184 0.089 Uiso 1 1 calc R
C17 C 1.4219(9) 0.7762(7) 0.1169(4) 0.073(2) Uani 1 1 d .
H17A H 1.4738 0.7059 0.1371 0.088 Uiso 1 1 calc R
H17B H 1.3644 0.7621 0.0793 0.088 Uiso 1 1 calc R
C18 C 1.5444(8) 0.8377(6) 0.0716(4) 0.0588(18) Uani 1 1 d .
C19 C 1.6465(9) 0.7864(6) 0.0042(5) 0.0670(19) Uani 1 1 d .
H19A H 1.6432 0.7185 -0.0140 0.080 Uiso 1 1 calc R
C20 C 1.7545(8) 0.8332(6) -0.0374(5) 0.0618(18) Uani 1 1 d .
H20A H 1.8243 0.7958 -0.0836 0.074 Uiso 1 1 calc R
C21 C 1.6622(7) 0.9848(6) 0.0506(4) 0.0531(16) Uani 1 1 d .
H21A H 1.6653 1.0538 0.0667 0.064 Uiso 1 1 calc R
C22 C 1.5491(8) 0.9395(7) 0.0958(4) 0.0630(19) Uani 1 1 d .
H22A H 1.4783 0.9776 0.1414 0.076 Uiso 1 1 calc R
C23 C 0.1850(10) -0.2419(7) 0.9191(6) 0.072(2) Uani 1 1 d U
C24 C 0.2722(15) -0.3671(9) 0.9107(7) 0.109(3) Uani 1 1 d U
C25 C 0.184(3) -0.4384(16) 0.9400(13) 0.176(5) Uani 1 1 d U
C26 C 1.1651(12) 0.2723(10) 0.3714(7) 0.090(3) Uani 1 1 d U
C27 C 1.2674(13) 0.1996(10) 0.2969(7) 0.103(3) Uani 1 1 d U
C28 C 1.3893(18) 0.2409(13) 0.2473(10) 0.137(4) Uani 1 1 d U
O1W O 0.1699(8) -0.2716(8) 0.6958(5) 0.121(3) Uani 1 1 d .
O2W O 0.214(2) -0.1142(11) 0.5824(7) 0.169(6) Uani 0.75 1 d P
O3W O 1.4768(18) 0.1078(12) 0.4850(7) 0.206(5) Uani 1 1 d .
O2W' O 0.092(5) 0.025(3) 0.4740(19) 0.144(14) Uani 0.25 1 d P
H3WB H 1.5416 0.1428 0.4608 0.217 Uiso 1 1 d R
H1WA H 0.1746 -0.2780 0.7469 0.217 Uiso 1 1 d R
H1WB H 0.1222 -0.3222 0.6895 0.217 Uiso 1 1 d R
H3WA H 1.3896 0.1508 0.4702 0.217 Uiso 1 1 d R

loop_
_atom_site_aniso_label
_atom_site_aniso_U_11
_atom_site_aniso_U_22
_atom_site_aniso_U_33
_atom_site_aniso_U_23
_atom_site_aniso_U_13
_atom_site_aniso_U_12
Ag1 0.0541(3) 0.0752(4) 0.0740(4) 0.0245(3) 0.0050(3) -0.0335(3)
Ag2 0.0638(4) 0.1058(5) 0.0837(5) 0.0452(4) -0.0060(3) -0.0494(4)
S1 0.0775(14) 0.0745(13) 0.0922(15) 0.0052(11) 0.0141(11) -0.0337(11)
S2 0.0832(15) 0.0722(13) 0.0967(16) 0.0111(11) -0.0108(12) -0.0307(11)
N1 0.049(3) 0.055(3) 0.055(3) 0.018(2) -0.006(2) -0.023(3)
N2 0.047(3) 0.069(4) 0.053(3) 0.017(3) -0.004(2) -0.031(3)
N3 0.049(3) 0.085(5) 0.078(4) 0.040(3) -0.011(3) -0.031(3)
N4 0.040(3) 0.052(3) 0.055(3) 0.016(2) 0.001(2) -0.016(2)
O1 0.096(5) 0.067(4) 0.096(5) 0.003(3) 0.005(4) -0.007(3)
O2 0.122(6) 0.079(4) 0.101(5) -0.018(4) 0.010(4) -0.040(4)
O3 0.133(7) 0.146(7) 0.093(5) -0.013(5) 0.010(5) -0.063(6)
O4 0.080(5) 0.109(6) 0.155(7) -0.037(5) 0.021(5) -0.011(5)
F1 0.219(10) 0.147(7) 0.287(13) -0.035(8) -0.153(10) 0.048(7)
F2 0.140(6) 0.110(5) 0.119(5) -0.018(4) 0.032(4) -0.002(4)
F3 0.205(9) 0.129(6) 0.391(13) 0.036(8) -0.080(9) -0.083(7)
F4 0.383(13) 0.130(6) 0.211(8) -0.011(6) 0.139(8) -0.100(8)
F5 0.307(11) 0.050(3) 0.234(9) 0.011(4) 0.005(8) -0.008(5)
F6 0.115(5) 0.269(11) 0.148(6) -0.094(7) -0.016(5) -0.049(6)
F7 0.179(8) 0.116(6) 0.178(8) -0.024(5) 0.005(6) -0.010(6)
F8 0.281(15) 0.152(8) 0.340(18) 0.089(10) 0.224(14) 0.053(9)
F9 0.184(10) 0.43(2) 0.191(9) -0.168(11) 0.089(7) -0.204(13)
F10 0.121(5) 0.213(8) 0.117(5) -0.082(5) 0.053(4) -0.049(5)
C1 0.056(4) 0.065(4) 0.064(4) 0.005(3) 0.001(3) -0.026(4)
C2 0.060(4) 0.068(5) 0.065(5) 0.007(4) 0.005(3) -0.020(4)
C3 0.044(3) 0.064(4) 0.052(4) 0.011(3) 0.000(3) -0.021(3)
C4 0.062(4) 0.054(4) 0.073(5) 0.014(3) -0.016(4) -0.028(3)
C5 0.052(4) 0.060(4) 0.060(4) 0.012(3) -0.008(3) -0.022(3)
C6 0.051(4) 0.053(4) 0.102(6) 0.002(4) 0.016(4) -0.034(3)
C7 0.052(4) 0.078(5) 0.051(4) 0.014(3) -0.009(3) -0.029(4)
C8 0.061(4) 0.064(4) 0.063(4) 0.018(3) -0.014(3) -0.030(4)
C9 0.056(4) 0.068(5) 0.059(4) 0.010(3) -0.003(3) -0.027(4)
C10 0.063(4) 0.071(5) 0.059(4) 0.013(3) -0.006(3) -0.036(4)
C11 0.059(4) 0.069(5) 0.060(4) 0.006(3) 0.001(3) -0.027(4)
C12 0.062(5) 0.088(6) 0.085(6) 0.030(5) 0.004(4) -0.023(4)
C13 0.050(4) 0.080(6) 0.080(5) 0.007(4) 0.002(4) -0.018(4)
C14 0.055(4) 0.065(5) 0.068(5) 0.011(4) -0.017(3) -0.018(4)
C15 0.067(5) 0.081(5) 0.080(5) 0.010(4) -0.006(4) -0.027(4)
C16 0.062(5) 0.098(6) 0.069(5) 0.028(4) -0.012(4) -0.039(4)
C17 0.088(5) 0.075(5) 0.058(4) 0.010(4) 0.014(4) -0.051(4)
C18 0.052(4) 0.067(4) 0.065(4) 0.030(4) -0.014(3) -0.031(3)
C19 0.069(5) 0.057(4) 0.079(5) 0.018(4) -0.012(4) -0.030(4)
C20 0.063(4) 0.051(4) 0.068(4) 0.011(3) -0.008(3) -0.020(3)
C21 0.042(3) 0.062(4) 0.054(4) 0.013(3) -0.005(3) -0.021(3)
C22 0.044(4) 0.088(6) 0.051(4) 0.017(4) -0.002(3) -0.019(4)
C23 0.074(5) 0.052(4) 0.080(5) 0.001(4) 0.004(4) -0.019(4)
C24 0.122(7) 0.081(6) 0.110(7) 0.000(5) -0.013(6) -0.019(6)
C25 0.197(9) 0.127(8) 0.178(8) 0.010(7) -0.009(7) -0.036(7)
C26 0.071(6) 0.100(7) 0.089(6) -0.021(5) 0.015(5) -0.036(5)
C27 0.087(6) 0.108(7) 0.100(6) -0.030(6) -0.001(5) -0.023(5)
C28 0.119(8) 0.141(9) 0.130(9) -0.057(8) 0.039(7) -0.052(8)
O1W 0.087(5) 0.163(7) 0.105(5) 0.010(5) -0.010(4) -0.036(5)
O2W 0.272(17) 0.144(10) 0.121(9) 0.003(7) -0.024(10) -0.123(12)
O3W 0.272(15) 0.244(14) 0.138(9) 0.021(8) -0.051(9) -0.128(12)
O2W' 0.23(4) 0.13(3) 0.13(3) 0.04(2) -0.07(3) -0.11(3)

loop_
_atom_type_symbol
_atom_type_description
_atom_type_scat_dispersion_real
_atom_type_scat_dispersion_imag
_atom_type_scat_source
C C 0.0033 0.0016 'International Tables Vol C Tables 4.2.6.8 and 6.1.1.4'
H H 0.0000 0.0000 'International Tables Vol C Tables 4.2.6.8 and 6.1.1.4'
N N 0.0061 0.0033 'International Tables Vol C Tables 4.2.6.8 and 6.1.1.4'
O O 0.0106 0.0060 'International Tables Vol C Tables 4.2.6.8 and 6.1.1.4'
F F 0.0171 0.0103 'International Tables Vol C Tables 4.2.6.8 and 6.1.1.4'
S S 0.1246 0.1234 'International Tables Vol C Tables 4.2.6.8 and 6.1.1.4'
Ag Ag -0.8971 1.1015 'International Tables Vol C Tables 4.2.6.8 and 6.1.1.4'

loop_
_geom_angle_atom_site_label_1
_geom_angle_atom_site_label_2
_geom_angle_atom_site_label_3
_geom_angle
_geom_angle_site_symmetry_1
_geom_angle_site_symmetry_3
N1 Ag1 N4 171.0(2) . 1_346
N1 Ag1 Ag1 100.39(15) . 2_557
N4 Ag1 Ag1 86.90(15) 1_346 2_557
N2 Ag2 N3 168.9(2) . .
N2 Ag2 Ag2 81.08(15) . 2_766
N3 Ag2 Ag2 105.35(17) . 2_766
C7 S1 C6 101.2(3) . .
C17 S2 C14 102.4(3) . .
C5 N1 C1 116.6(6) . .
C5 N1 Ag1 122.7(5) . .
C1 N1 Ag1 120.7(4) . .
C9 N2 C10 116.8(5) . .
C9 N2 Ag2 123.9(5) . .
C10 N2 Ag2 119.2(4) . .
C12 N3 C16 116.1(7) . .
C12 N3 Ag2 122.9(6) . .
C16 N3 Ag2 121.0(5) . .
C21 N4 C20 117.5(5) . .
C21 N4 Ag1 122.0(4) . 1_764
C20 N4 Ag1 120.5(4) . 1_764
N1 C1 C2 124.3(7) . .
N1 C1 H1A 117.9 . .
C2 C1 H1A 117.9 . .
C3 C2 C1 119.2(7) . .
C3 C2 H2A 120.4 . .
C1 C2 H2A 120.4 . .
C2 C3 C4 118.7(6) . .
C2 C3 C6 117.0(6) . .
C4 C3 C6 124.2(6) . .
C5 C4 C3 118.3(6) . .
C5 C4 H4A 120.9 . .
C3 C4 H4A 120.9 . .
N1 C5 C4 122.9(7) . .
N1 C5 H5A 118.6 . .
C4 C5 H5A 118.6 . .
C3 C6 S1 108.4(5) . .
C3 C6 H6A 110.0 . .
S1 C6 H6A 110.0 . .
C3 C6 H6B 110.0 . .
S1 C6 H6B 110.0 . .
H6A C6 H6B 108.4 . .
C11 C7 C8 118.3(6) . .
C11 C7 S1 115.6(6) . .
C8 C7 S1 126.1(6) . .
C9 C8 C7 118.8(7) . .
C9 C8 H8A 120.6 . .
C7 C8 H8A 120.6 . .
N2 C9 C8 123.4(7) . .
N2 C9 H9A 118.3 . .
C8 C9 H9A 118.3 . .
N2 C10 C11 123.7(7) . .
N2 C10 H10A 118.2 . .
C11 C10 H10A 118.2 . .
C10 C11 C7 119.1(7) . .
C10 C11 H11A 120.5 . .
C7 C11 H11A 120.5 . .
N3 C12 C13 122.6(9) . .
N3 C12 H12A 118.7 . .
C13 C12 H12A 118.7 . .
C14 C13 C12 117.8(8) . .
C14 C13 H13A 121.1 . .
C12 C13 H13A 121.1 . .
C15 C14 C13 120.9(7) . .
C15 C14 S2 115.9(6) . .
C13 C14 S2 123.2(6) . .
C14 C15 C16 117.9(8) . .
C14 C15 H15A 121.1 . .
C16 C15 H15A 121.1 . .
N3 C16 C15 124.6(8) . .
N3 C16 H16A 117.7 . .
C15 C16 H16A 117.7 . .
C18 C17 S2 107.4(5) . .
C18 C17 H17A 110.2 . .
S2 C17 H17A 110.2 . .
C18 C17 H17B 110.2 . .
S2 C17 H17B 110.2 . .
H17A C17 H17B 108.5 . .
C19 C18 C22 118.7(6) . .
C19 C18 C17 116.8(7) . .
C22 C18 C17 124.5(6) . .
C18 C19 C20 120.2(7) . .
C18 C19 H19A 119.9 . .
C20 C19 H19A 119.9 . .
N4 C20 C19 123.0(7) . .
N4 C20 H20A 118.5 . .
C19 C20 H20A 118.5 . .
N4 C21 C22 121.5(7) . .
N4 C21 H21A 119.2 . .
C22 C21 H21A 119.2 . .
C18 C22 C21 119.1(7) . .
C18 C22 H22A 120.5 . .
C21 C22 H22A 120.5 . .
O2 C23 O1 130.6(8) . .
O2 C23 C24 115.1(10) . .
O1 C23 C24 114.2(9) . .
F2 C24 C25 105.8(12) . .
F2 C24 F1 101.0(10) . .
C25 C24 F1 105.7(14) . .
F2 C24 C23 114.5(9) . .
C25 C24 C23 115.9(13) . .
F1 C24 C23 112.6(10) . .
F4 C25 F5 110.8(16) . .
F4 C25 F3 106(2) . .
F5 C25 F3 107.5(19) . .
F4 C25 C24 109.4(17) . .
F5 C25 C24 116.6(18) . .
F3 C25 C24 106.4(16) . .
O4 C26 O3 128.2(10) . .
O4 C26 C27 116.4(12) . .
O3 C26 C27 115.3(11) . .
F6 C27 F7 102.2(10) . .
F6 C27 C28 106.1(12) . .
F7 C27 C28 105.5(11) . .
F6 C27 C26 112.4(10) . .
F7 C27 C26 113.3(11) . .
C28 C27 C26 116.1(10) . .
F8 C28 F10 109.5(15) . .
F8 C28 F9 102.9(16) . .
F10 C28 F9 105.5(13) . .
F8 C28 C27 113.4(14) . .
F10 C28 C27 117.1(12) . .
F9 C28 C27 107.2(14) . .
H1WA O1W H1WB 102.3 . .
H3WB O3W H3WA 99.5 . .

loop_
_geom_bond_atom_site_label_1
_geom_bond_atom_site_label_2
_geom_bond_distance
_geom_bond_site_symmetry_2
Ag1 N1 2.171(5) .
Ag1 N4 2.174(5) 1_346
Ag1 Ag1 3.2435(13) 2_557
Ag2 N2 2.150(5) .
Ag2 N3 2.153(5) .
Ag2 Ag2 3.1993(13) 2_766
S1 C7 1.771(7) .
S1 C6 1.820(7) .
S2 C17 1.779(8) .
S2 C14 1.799(7) .
N1 C5 1.313(9) .
N1 C1 1.342(9) .
N2 C9 1.326(9) .
N2 C10 1.349(9) .
N3 C12 1.317(11) .
N3 C16 1.363(11) .
N4 C21 1.331(8) .
N4 C20 1.348(9) .
N4 Ag1 2.174(5) 1_764
O1 C23 1.227(11) .
O2 C23 1.220(11) .
O3 C26 1.234(13) .
O4 C26 1.208(13) .
F1 C24 1.413(14) .
F2 C24 1.349(12) .
F3 C25 1.33(2) .
F4 C25 1.29(2) .
F5 C25 1.31(2) .
F6 C27 1.322(12) .
F7 C27 1.341(14) .
F8 C28 1.258(18) .
F9 C28 1.313(19) .
F10 C28 1.280(12) .
C1 C2 1.360(9) .
C1 H1A 0.9300 .
C2 C3 1.336(10) .
C2 H2A 0.9300 .
C3 C4 1.394(10) .
C3 C6 1.583(8) .
C4 C5 1.392(9) .
C4 H4A 0.9300 .
C5 H5A 0.9300 .
C6 H6A 0.9700 .
C6 H6B 0.9700 .
C7 C11 1.367(10) .
C7 C8 1.394(10) .
C8 C9 1.365(9) .
C8 H8A 0.9300 .
C9 H9A 0.9300 .
C10 C11 1.355(9) .
C10 H10A 0.9300 .
C11 H11A 0.9300 .
C12 C13 1.432(10) .
C12 H12A 0.9300 .
C13 C14 1.364(11) .
C13 H13A 0.9300 .
C14 C15 1.344(11) .
C15 C16 1.377(10) .
C15 H15A 0.9300 .
C16 H16A 0.9300 .
C17 C18 1.598(8) .
C17 H17A 0.9700 .
C17 H17B 0.9700 .
C18 C19 1.343(11) .
C18 C22 1.377(11) .
C19 C20 1.356(9) .
C19 H19A 0.9300 .
C20 H20A 0.9300 .
C21 C22 1.400(9) .
C21 H21A 0.9300 .
C22 H22A 0.9300 .
C23 C24 1.547(14) .
C24 C25 1.39(2) .
C26 C27 1.529(14) .
C27 C28 1.460(16) .
O1W H1WA 0.8695 .
O1W H1WB 0.8987 .
O3W H3WB 0.8679 .
O3W H3WA 0.9203 .

loop_
_geom_torsion_atom_site_label_1
_geom_torsion_atom_site_label_2
_geom_torsion_atom_site_label_3
_geom_torsion_atom_site_label_4
_geom_torsion
_geom_torsion_site_symmetry_1
N4 Ag1 N1 C5 80.2(15) 1_346
Ag1 Ag1 N1 C5 -63.9(5) 2_557
N4 Ag1 N1 C1 -98.4(14) 1_346
Ag1 Ag1 N1 C1 117.5(5) 2_557
N3 Ag2 N2 C9 153.6(11) .
Ag2 Ag2 N2 C9 -80.0(5) 2_766
N3 Ag2 N2 C10 -23.1(15) .
Ag2 Ag2 N2 C10 103.3(5) 2_766
N2 Ag2 N3 C12 -146.1(11) .
Ag2 Ag2 N3 C12 89.5(7) 2_766
N2 Ag2 N3 C16 35.2(16) .
Ag2 Ag2 N3 C16 -89.2(6) 2_766
C5 N1 C1 C2 -0.6(11) .
Ag1 N1 C1 C2 178.1(6) .
N1 C1 C2 C3 0.9(12) .
C1 C2 C3 C4 -1.2(11) .
C1 C2 C3 C6 -179.5(7) .
C2 C3 C4 C5 1.4(11) .
C6 C3 C4 C5 179.5(7) .
C1 N1 C5 C4 0.7(10) .
Ag1 N1 C5 C4 -177.9(5) .
C3 C4 C5 N1 -1.2(11) .
C2 C3 C6 S1 172.7(6) .
C4 C3 C6 S1 -5.5(9) .
C7 S1 C6 C3 171.9(5) .
C6 S1 C7 C11 175.7(6) .
C6 S1 C7 C8 -4.1(8) .
C11 C7 C8 C9 0.3(11) .
S1 C7 C8 C9 -179.9(6) .
C10 N2 C9 C8 -0.3(11) .
Ag2 N2 C9 C8 -177.1(5) .
C7 C8 C9 N2 0.1(11) .
C9 N2 C10 C11 0.1(11) .
Ag2 N2 C10 C11 177.1(6) .
N2 C10 C11 C7 0.3(12) .
C8 C7 C11 C10 -0.5(11) .
S1 C7 C11 C10 179.7(6) .
C16 N3 C12 C13 -0.8(12) .
Ag2 N3 C12 C13 -179.6(6) .
N3 C12 C13 C14 1.1(13) .
C12 C13 C14 C15 -1.3(12) .
C12 C13 C14 S2 -179.9(6) .
C17 S2 C14 C15 -177.8(7) .
C17 S2 C14 C13 0.9(8) .
C13 C14 C15 C16 1.2(12) .
S2 C14 C15 C16 180.0(6) .
C12 N3 C16 C15 0.8(12) .
Ag2 N3 C16 C15 179.6(6) .
C14 C15 C16 N3 -1.0(13) .
C14 S2 C17 C18 -166.7(5) .
S2 C17 C18 C19 -176.9(6) .
S2 C17 C18 C22 1.4(10) .
C22 C18 C19 C20 1.8(11) .
C17 C18 C19 C20 -179.7(7) .
C21 N4 C20 C19 -1.5(10) .
Ag1 N4 C20 C19 179.4(6) 1_764
C18 C19 C20 N4 -0.4(12) .
C20 N4 C21 C22 1.8(10) .
Ag1 N4 C21 C22 -179.0(5) 1_764
C19 C18 C22 C21 -1.5(11) .
C17 C18 C22 C21 -179.8(7) .
N4 C21 C22 C18 -0.4(10) .
O2 C23 C24 F2 -143.8(10) .
O1 C23 C24 F2 32.7(14) .
O2 C23 C24 C25 92.5(16) .
O1 C23 C24 C25 -90.9(15) .
O2 C23 C24 F1 -29.3(14) .
O1 C23 C24 F1 147.3(10) .
F2 C24 C25 F4 177.4(15) .
F1 C24 C25 F4 70.8(19) .
C23 C24 C25 F4 -55(2) .
F2 C24 C25 F5 51(2) .
F1 C24 C25 F5 -56(2) .
C23 C24 C25 F5 178.7(15) .
F2 C24 C25 F3 -69.1(17) .
F1 C24 C25 F3 -175.7(13) .
C23 C24 C25 F3 58.9(19) .
O4 C26 C27 F6 -40.9(15) .
O3 C26 C27 F6 141.9(11) .
O4 C26 C27 F7 -156.1(10) .
O3 C26 C27 F7 26.7(14) .
O4 C26 C27 C28 81.5(16) .
O3 C26 C27 C28 -95.7(15) .
F6 C27 C28 F8 74.8(19) .
F7 C27 C28 F8 -177.3(17) .
C26 C27 C28 F8 -51(2) .
F6 C27 C28 F10 -54(2) .
F7 C27 C28 F10 54(2) .
C26 C27 C28 F10 -179.9(14) .
F6 C27 C28 F9 -172.3(12) .
F7 C27 C28 F9 -64.4(14) .
C26 C27 C28 F9 62.0(18) .
